data_7153010
loop_
_publ_author_name
'Bihelovic, Filip'
'Karadzic, Ivanka'
'Matovic, Radomir'
'Saicic, Radomir N.'

_publ_section_title
;
 Total synthesis and biological evaluation of (-)-atrop-abyssomicin C.
;
_journal_issue 33
_journal_name_full 'Organic &amp; biomolecular chemistry'
_journal_page_first 5413
_journal_page_last 5424
_journal_paper_doi 10.1039/c3ob40692j
_journal_volume 11
_journal_year 2013
_chemical_absolute_configuration syn
_chemical_formula_moiety 'C11 H18 O4'
_chemical_formula_sum 'C11 H18 O4'
_chemical_formula_weight 214.25
_chemical_name_systematic
;
?
;
_space_group_IT_number 4
_symmetry_cell_setting monoclinic
_symmetry_space_group_name_Hall 'P 2yb'
_symmetry_space_group_name_H-M 'P 1 21 1'
_atom_sites_solution_hydrogens geom
_atom_sites_solution_primary direct
_atom_sites_solution_secondary difmap
_audit_creation_method SHELXL-97
_cell_angle_alpha 90.0
_cell_angle_beta 94.800(6)
_cell_angle_gamma 90.0
_cell_formula_units_Z 2
_cell_length_a 6.8534(5)
_cell_length_b 9.4451(5)
_cell_length_c 9.3061(6)
_cell_measurement_reflns_used 1298
_cell_measurement_temperature 295(2)
_cell_measurement_theta_max 28.7001
_cell_measurement_theta_min 3.0755
_cell_volume 600.28(7)
_computing_cell_refinement
;
CrysAlis RED, Oxford Diffraction Ltd.,
Version 1.171.32.24 (release 21-04-2008 CrysAlis171 .NET)
(compiled Apr 21 2008,18:23:10)
;
_computing_data_collection
;
CrysAlis CCD, Oxford Diffraction Ltd.,
Version 1.171.32.24 (release 21-04-2008 CrysAlis171 .NET)
(compiled Apr 21 2008,18:23:10)
;
_computing_data_reduction
;
CrysAlis RED, Oxford Diffraction Ltd.,
Version 1.171.32.24 (release 21-04-2008 CrysAlis171 .NET)
(compiled Apr 21 2008,18:23:10)
;
_computing_molecular_graphics MERCURY
_computing_publication_material WINGX
_computing_structure_refinement 'SHELXL-97 (Sheldrick, 1997)'
_computing_structure_solution SIR-92
_diffrn_ambient_temperature 295(2)
_diffrn_detector_area_resol_mean 16.3280
_diffrn_measured_fraction_theta_full 0.998
_diffrn_measured_fraction_theta_max 0.998
_diffrn_measurement_device_type 'Xcalibur, Sapphire3, Gemini'
_diffrn_measurement_method '\w scans'
_diffrn_radiation_monochromator graphite
_diffrn_radiation_source 'Enhance (Mo) X-ray Source'
_diffrn_radiation_type MoK\a
_diffrn_radiation_wavelength 0.71073
_diffrn_reflns_av_R_equivalents 0.0220
_diffrn_reflns_av_sigmaI/netI 0.0423
_diffrn_reflns_limit_h_max 8
_diffrn_reflns_limit_h_min -6
_diffrn_reflns_limit_k_max 8
_diffrn_reflns_limit_k_min -11
_diffrn_reflns_limit_l_max 11
_diffrn_reflns_limit_l_min -11
_diffrn_reflns_number 3170
_diffrn_reflns_theta_full 25.00
_diffrn_reflns_theta_max 25.00
_diffrn_reflns_theta_min 3.08
_exptl_absorpt_coefficient_mu 0.089
_exptl_absorpt_correction_T_max 1.00000
_exptl_absorpt_correction_T_min 0.94944
_exptl_absorpt_correction_type multi-scan
_exptl_absorpt_process_details
;
CrysAlis RED, Oxford Diffraction Ltd.,
Version 1.171.32.24 (release 21-04-2008 CrysAlis171 .NET)
(compiled Apr 21 2008,18:23:10)
Empirical absorption correction using spherical harmonics,
implemented in SCALE3 ABSPACK scaling algorithm.
;
_exptl_crystal_colour colourless
_exptl_crystal_density_diffrn 1.185
_exptl_crystal_density_method 'not measured'
_exptl_crystal_description prism
_exptl_crystal_F_000 232
_exptl_crystal_size_max 0.28
_exptl_crystal_size_mid 0.25
_exptl_crystal_size_min 0.17
_refine_diff_density_max 0.087
_refine_diff_density_min -0.095
_refine_diff_density_rms 0.020
_refine_ls_abs_structure_details 'Flack H D (1983), Acta Cryst. A39, 876-881'
_refine_ls_abs_structure_Flack 0.01(3)
_refine_ls_extinction_coef 0.020(4)
_refine_ls_extinction_expression Fc^*^=kFc[1+0.001xFc^2^\l^3^/sin(2\q)]^-1/4^
_refine_ls_extinction_method SHELXL
_refine_ls_goodness_of_fit_ref 0.917
_refine_ls_hydrogen_treatment constr
_refine_ls_matrix_type full
_refine_ls_number_parameters 141
_refine_ls_number_reflns 1751
_refine_ls_number_restraints 1
_refine_ls_restrained_S_all 0.917
_refine_ls_R_factor_all 0.0584
_refine_ls_R_factor_gt 0.0316
_refine_ls_shift/su_max 0.000
_refine_ls_shift/su_mean 0.000
_refine_ls_structure_factor_coef Fsqd
_refine_ls_weighting_details 'calc w=1/[\s^2^(Fo^2^)+(0.0260P)^2^+0.0000P] where P=(Fo^2^+2Fc^2^)/3'
_refine_ls_weighting_scheme calc
_refine_ls_wR_factor_gt 0.0540
_refine_ls_wR_factor_ref 0.0581
_reflns_number_gt 1211
_reflns_number_total 1751
_reflns_threshold_expression >2sigma(I)
_cod_data_source_file c3ob40692j.txt
_cod_data_source_block filip-inv
_cod_depositor_comments
;
The following automatic conversions were performed:

'_refine_ls_hydrogen_treatment' value 'CONSTR' changed to 'constr'
according to /home/saulius/struct/CIF-dictionaries/cif_core.dic
dictionary named 'cif_core.dic' version 2.4.2 from 2011-04-26.

Automatic conversion script
Id: cif_fix_values 1891 2012-01-12 08:04:46Z andrius 
;
_cod_database_code 7153010

loop_
_symmetry_equiv_pos_as_xyz
'x, y, z'
'-x, y+1/2, -z'

loop_
_atom_site_label
_atom_site_type_symbol
_atom_site_fract_x
_atom_site_fract_y
_atom_site_fract_z
_atom_site_U_iso_or_equiv
_atom_site_adp_type
_atom_site_occupancy
_atom_site_symmetry_multiplicity
_atom_site_calc_flag
_atom_site_refinement_flags
O1 O 0.06631(18) 0.49565(14) 0.07249(14) 0.0583(4) Uani 1 1 d .
O2 O 0.2506(2) 0.35692(15) 0.21922(15) 0.0744(5) Uani 1 1 d .
O3 O 0.3318(2) 0.89432(14) 0.30881(17) 0.0848(5) Uani 1 1 d .
H3 H 0.3666 0.9703 0.3450 0.127 Uiso 1 1 calc R
O4 O 0.5552(2) 0.66616(14) 0.59177(16) 0.0685(5) Uani 1 1 d .
H4 H 0.6217 0.7093 0.6547 0.103 Uiso 1 1 calc R
C1 C 0.0402(3) 0.3806(3) -0.0282(2) 0.0743(7) Uani 1 1 d .
H1A H 0.1619 0.3615 -0.0686 0.111 Uiso 1 1 calc R
H1B H -0.0574 0.4057 -0.1040 0.111 Uiso 1 1 calc R
H1C H -0.0012 0.2977 0.0207 0.111 Uiso 1 1 calc R
C2 C 0.1794(3) 0.4705(2) 0.1919(2) 0.0474(5) Uani 1 1 d .
C3 C 0.2089(3) 0.59972(17) 0.2844(2) 0.0465(5) Uani 1 1 d .
H3A H 0.1185 0.6737 0.2463 0.056 Uiso 1 1 calc R
C4 C 0.1690(3) 0.5687(2) 0.4404(2) 0.0569(6) Uani 1 1 d .
H4A H 0.0342 0.5385 0.4434 0.068 Uiso 1 1 calc R
H4B H 0.2529 0.4918 0.4770 0.068 Uiso 1 1 calc R
C5 C 0.2056(3) 0.6976(2) 0.5365(2) 0.0665(6) Uani 1 1 d .
H5 H 0.1108 0.7702 0.5019 0.080 Uiso 1 1 calc R
C6 C 0.1678(4) 0.6643(4) 0.6930(3) 0.1103(10) Uani 1 1 d .
H6A H 0.0367 0.6294 0.6963 0.165 Uiso 1 1 calc R
H6B H 0.1841 0.7488 0.7500 0.165 Uiso 1 1 calc R
H6C H 0.2591 0.5938 0.7308 0.165 Uiso 1 1 calc R
C7 C 0.4091(3) 0.7590(2) 0.5248(2) 0.0619(7) Uani 1 1 d .
H7 H 0.4172 0.8498 0.5760 0.074 Uiso 1 1 calc R
C8 C 0.4528(3) 0.78465(19) 0.3704(2) 0.0588(6) Uani 1 1 d .
H8 H 0.5900 0.8137 0.3694 0.071 Uiso 1 1 calc R
C9 C 0.4201(3) 0.6526(2) 0.2778(2) 0.0500(5) Uani 1 1 d .
H9 H 0.5072 0.5788 0.3206 0.060 Uiso 1 1 calc R
C10 C 0.4721(4) 0.6748(3) 0.1261(3) 0.0719(7) Uani 1 1 d .
H10 H 0.4194 0.7537 0.0773 0.086 Uiso 1 1 calc R
C11 C 0.5847(4) 0.5930(4) 0.0573(3) 0.1020(10) Uani 1 1 d .
H11A H 0.6403 0.5130 0.1023 0.122 Uiso 1 1 calc R
H11B H 0.6097 0.6144 -0.0369 0.122 Uiso 1 1 calc R

loop_
_atom_site_aniso_label
_atom_site_aniso_U_11
_atom_site_aniso_U_22
_atom_site_aniso_U_33
_atom_site_aniso_U_23
_atom_site_aniso_U_13
_atom_site_aniso_U_12
O1 0.0646(9) 0.0501(9) 0.0551(10) -0.0045(8) -0.0243(8) 0.0034(7)
O2 0.1032(11) 0.0390(10) 0.0732(11) -0.0044(8) -0.0392(9) 0.0118(8)
O3 0.1202(13) 0.0312(8) 0.0929(12) 0.0063(9) -0.0520(9) -0.0014(9)
O4 0.0899(12) 0.0394(8) 0.0686(11) -0.0056(7) -0.0386(8) 0.0076(9)
C1 0.0956(17) 0.0644(16) 0.0574(15) -0.0190(13) -0.0252(13) -0.0023(14)
C2 0.0495(11) 0.0389(12) 0.0507(13) 0.0004(11) -0.0138(10) -0.0020(12)
C3 0.0537(13) 0.0328(13) 0.0496(13) 0.0001(10) -0.0156(10) 0.0016(10)
C4 0.0556(13) 0.0517(13) 0.0621(15) -0.0012(12) -0.0031(10) 0.0005(11)
C5 0.0726(16) 0.0600(16) 0.0650(16) -0.0138(12) -0.0054(12) 0.0161(12)
C6 0.133(2) 0.134(2) 0.0652(19) -0.0234(18) 0.0156(16) 0.007(2)
C7 0.0824(17) 0.0328(11) 0.0645(16) -0.0112(12) -0.0290(13) 0.0111(11)
C8 0.0709(16) 0.0347(13) 0.0655(16) 0.0041(12) -0.0255(11) -0.0080(11)
C9 0.0544(13) 0.0390(11) 0.0542(14) 0.0028(11) -0.0096(10) -0.0072(10)
C10 0.0829(17) 0.0632(17) 0.0683(18) 0.0115(15) -0.0020(13) -0.0129(14)
C11 0.110(2) 0.114(2) 0.085(2) 0.002(2) 0.0274(18) -0.0103(19)

loop_
_atom_type_symbol
_atom_type_description
_atom_type_scat_dispersion_real
_atom_type_scat_dispersion_imag
_atom_type_scat_source
C C 0.0033 0.0016 'International Tables Vol C Tables 4.2.6.8 and 6.1.1.4'
H H 0.0000 0.0000 'International Tables Vol C Tables 4.2.6.8 and 6.1.1.4'
O O 0.0106 0.0060 'International Tables Vol C Tables 4.2.6.8 and 6.1.1.4'

loop_
_geom_angle_atom_site_label_1
_geom_angle_atom_site_label_2
_geom_angle_atom_site_label_3
_geom_angle
C2 O1 C1 116.40(19)
C8 O3 H3 109.5
C7 O4 H4 109.5
O1 C1 H1A 109.5
O1 C1 H1B 109.5
H1A C1 H1B 109.5
O1 C1 H1C 109.5
H1A C1 H1C 109.5
H1B C1 H1C 109.5
O2 C2 O1 122.63(19)
O2 C2 C3 125.15(16)
O1 C2 C3 112.22(18)
C2 C3 C4 111.33(16)
C2 C3 C9 108.90(17)
C4 C3 C9 110.09(14)
C2 C3 H3A 108.8
C4 C3 H3A 108.8
C9 C3 H3A 108.8
C5 C4 C3 111.84(17)
C5 C4 H4A 109.2
C3 C4 H4A 109.2
C5 C4 H4B 109.2
C3 C4 H4B 109.2
H4A C4 H4B 107.9
C4 C5 C7 111.75(18)
C4 C5 C6 111.3(2)
C7 C5 C6 111.97(19)
C4 C5 H5 107.2
C7 C5 H5 107.2
C6 C5 H5 107.2
C5 C6 H6A 109.5
C5 C6 H6B 109.5
H6A C6 H6B 109.5
C5 C6 H6C 109.5
H6A C6 H6C 109.5
H6B C6 H6C 109.5
O4 C7 C8 108.91(19)
O4 C7 C5 110.27(18)
C8 C7 C5 112.61(16)
O4 C7 H7 108.3
C8 C7 H7 108.3
C5 C7 H7 108.3
O3 C8 C7 110.21(18)
O3 C8 C9 108.44(15)
C7 C8 C9 112.04(17)
O3 C8 H8 108.7
C7 C8 H8 108.7
C9 C8 H8 108.7
C10 C9 C8 112.50(19)
C10 C9 C3 112.44(16)
C8 C9 C3 109.77(17)
C10 C9 H9 107.3
C8 C9 H9 107.3
C3 C9 H9 107.3
C11 C10 C9 125.4(2)
C11 C10 H10 117.3
C9 C10 H10 117.3
C10 C11 H11A 120.0
C10 C11 H11B 120.0
H11A C11 H11B 120.0

loop_
_geom_bond_atom_site_label_1
_geom_bond_atom_site_label_2
_geom_bond_distance
O1 C2 1.322(2)
O1 C1 1.436(2)
O2 C2 1.197(2)
O3 C8 1.418(2)
O3 H3 0.8200
O4 C7 1.434(2)
O4 H4 0.8200
C1 H1A 0.9600
C1 H1B 0.9600
C1 H1C 0.9600
C2 C3 1.497(3)
C3 C4 1.528(3)
C3 C9 1.537(3)
C3 H3A 0.9800
C4 C5 1.518(3)
C4 H4A 0.9700
C4 H4B 0.9700
C5 C7 1.522(3)
C5 C6 1.533(3)
C5 H5 0.9800
C6 H6A 0.9600
C6 H6B 0.9600
C6 H6C 0.9600
C7 C8 1.512(3)
C7 H7 0.9800
C8 C9 1.522(3)
C8 H8 0.9800
C9 C10 1.500(3)
C9 H9 0.9800
C10 C11 1.298(3)
C10 H10 0.9300
C11 H11A 0.9300
C11 H11B 0.9300

loop_
_geom_hbond_atom_site_label_D
_geom_hbond_atom_site_label_H
_geom_hbond_atom_site_label_A
_geom_hbond_distance_DH
_geom_hbond_distance_HA
_geom_hbond_distance_DA
_geom_hbond_angle_DHA
_geom_hbond_site_symmetry_A
O3 H3 O4 0.82 2.00 2.816(2) 172.7 2_656
O4 H4 O2 0.82 1.98 2.778(2) 164.9 2_656

loop_
_geom_torsion_atom_site_label_1
_geom_torsion_atom_site_label_2
_geom_torsion_atom_site_label_3
_geom_torsion_atom_site_label_4
_geom_torsion
C1 O1 C2 O2 -3.1(3)
C1 O1 C2 C3 175.84(17)
O2 C2 C3 C4 -50.9(3)
O1 C2 C3 C4 130.21(17)
O2 C2 C3 C9 70.7(3)
O1 C2 C3 C9 -108.22(17)
C2 C3 C4 C5 177.91(16)
C9 C3 C4 C5 57.0(2)
C3 C4 C5 C7 -53.2(2)
C3 C4 C5 C6 -179.20(17)
C4 C5 C7 O4 -70.7(2)
C6 C5 C7 O4 54.9(2)
C4 C5 C7 C8 51.2(2)
C6 C5 C7 C8 176.7(2)
O4 C7 C8 O3 -170.03(14)
C5 C7 C8 O3 67.3(2)
O4 C7 C8 C9 69.1(2)
C5 C7 C8 C9 -53.5(2)
O3 C8 C9 C10 60.8(2)
C7 C8 C9 C10 -177.30(18)
O3 C8 C9 C3 -65.2(2)
C7 C8 C9 C3 56.7(2)
C2 C3 C9 C10 53.6(2)
C4 C3 C9 C10 175.89(18)
C2 C3 C9 C8 179.62(15)
C4 C3 C9 C8 -58.1(2)
C8 C9 C10 C11 129.6(3)
C3 C9 C10 C11 -105.9(3)
